data_1010925
loop_
_publ_author_name
'Kokkoros, P'

_publ_section_title 'Ueber die Struktur von Adamin.'
_journal_coden_ASTM ZEKGAX
_journal_name_full
;
Zeitschrift fuer Kristallographie, Kristallgeometrie, Kristallphysik,
Kristallchemie (-144,1977)
;
_journal_page_first 417
_journal_page_last 434
_journal_volume 96
_journal_year 1937
_chemical_compound_source 'from Laurion, Greece'
_chemical_formula_structural 'Zn2 (As O4) (O H)'
_chemical_formula_sum 'As H O5 Zn2'
_chemical_name_mineral Adamite
_chemical_name_systematic 'Zinc arsenate hydroxide'
_space_group_IT_number 58
_symmetry_cell_setting orthorhombic
_symmetry_Int_Tables_number 58
_symmetry_space_group_name_Hall '-P 2 2n'
_symmetry_space_group_name_H-M 'P n n m'
_cell_angle_alpha 90
_cell_angle_beta 90
_cell_angle_gamma 90
_cell_formula_units_Z 4
_cell_length_a 8.31
_cell_length_b 8.51
_cell_length_c 6.06
_cell_volume 428.6
_exptl_crystal_density_meas 4.48
_cod_original_formula_sum 'H As O5 Zn2'
_cod_database_code 1010925

loop_
_symmetry_equiv_pos_as_xyz
x,y,z
-x,-y,z
1/2+x,1/2-y,1/2-z
1/2-x,1/2+y,1/2-z
-x,-y,-z
x,y,-z
1/2-x,1/2+y,1/2+z
1/2+x,1/2-y,1/2+z

loop_
_atom_site_label
_atom_site_type_symbol
_atom_site_symmetry_multiplicity
_atom_site_Wyckoff_symbol
_atom_site_fract_x
_atom_site_fract_y
_atom_site_fract_z
_atom_site_occupancy
_atom_site_attached_hydrogens
_atom_site_calc_flag
As1 As5+ 4 g 0.244 0.244 0. 1. 0 d
Zn1 Zn2+ 4 g 0.369 0.361 0.5 1. 0 d
Zn2 Zn2+ 4 f 0.5 0. 0.25 1. 0 d
O1 O2- 4 g 0.105 0.116 0. 1. 0 d
O2 O2- 4 g 0.403 0.139 0. 1. 0 d
O3 O2- 4 g 0.403 0.139 0.5 1. 1 d
O4 O2- 8 h 0.236 0.361 0.25 1. 0 d
H1 H1+ 4 g -1. -1. -1. 1. 0 dum

loop_
_atom_type_symbol
_atom_type_oxidation_number
As5+ 5.000
Zn2+ 2.000
O2- -2.000
H1+ 1.000
